data_2229734
loop_
_publ_author_name
'Li, Jian'

_publ_section_title
;
 2-Hydroxyethanaminium 3,4,5,6-tetrabromo-2-(methoxycarbonyl)benzoate
 methanol monosolvate
;
_journal_coeditor_code KJ2169
_journal_issue 4
_journal_name_full 'Acta Crystallographica Section E'
_journal_page_first o866
_journal_paper_doi 10.1107/S160053681100852X
_journal_volume 67
_journal_year 2011
_chemical_formula_iupac 'C2 H8 N O +, C9 H3 Br4 O4 -, C H4 O'
_chemical_formula_moiety 'C2 H8 N O +, C9 H3 Br4 O4 -, C H4 O'
_chemical_formula_sum 'C12 H15 Br4 N O6'
_chemical_formula_weight 588.89
_chemical_name_systematic
;
2-Hydroxyethanaminium 3,4,5,6-tetrabromo-2-(methoxycarbonyl)benzoate
methanol monosolvate
;
_space_group_IT_number 14
_symmetry_cell_setting monoclinic
_symmetry_space_group_name_Hall '-P 2ybc'
_symmetry_space_group_name_H-M 'P 1 21/c 1'
_atom_sites_solution_hydrogens geom
_atom_sites_solution_primary direct
_atom_sites_solution_secondary difmap
_cell_angle_alpha 90.00
_cell_angle_beta 111.9900(10)
_cell_angle_gamma 90.00
_cell_formula_units_Z 4
_cell_length_a 9.4231(11)
_cell_length_b 25.475(2)
_cell_length_c 8.3463(7)
_cell_measurement_reflns_used 1705
_cell_measurement_temperature 298(2)
_cell_measurement_theta_max 21.827
_cell_measurement_theta_min 2.894
_cell_volume 1857.8(3)
_computing_cell_refinement 'SAINT (Bruker, 1997)'
_computing_data_collection 'SMART (Bruker, 1997)'
_computing_data_reduction 'SAINT (Bruker, 1997)'
_computing_molecular_graphics 'SHELXTL (Sheldrick, 2008) and PLATON (Spek, 2009)'
_computing_publication_material 'SHELXTL (Sheldrick, 2008)'
_computing_structure_refinement 'SHELXL97 (Sheldrick, 2008)'
_computing_structure_solution 'SHELXS97 (Sheldrick, 2008)'
_diffrn_ambient_temperature 298(2)
_diffrn_measured_fraction_theta_full 0.999
_diffrn_measured_fraction_theta_max 0.999
_diffrn_measurement_device_type 'Bruker SMART CCD'
_diffrn_measurement_method '\f and \w'
_diffrn_radiation_monochromator graphite
_diffrn_radiation_source 'fine-focus sealed tube'
_diffrn_radiation_type MoK\a
_diffrn_radiation_wavelength 0.71073
_diffrn_reflns_av_R_equivalents 0.0862
_diffrn_reflns_av_sigmaI/netI 0.1219
_diffrn_reflns_limit_h_max 11
_diffrn_reflns_limit_h_min -10
_diffrn_reflns_limit_k_max 28
_diffrn_reflns_limit_k_min -30
_diffrn_reflns_limit_l_max 9
_diffrn_reflns_limit_l_min -9
_diffrn_reflns_number 9367
_diffrn_reflns_theta_full 25.02
_diffrn_reflns_theta_max 25.02
_diffrn_reflns_theta_min 2.46
_exptl_absorpt_coefficient_mu 8.690
_exptl_absorpt_correction_T_max 0.1561
_exptl_absorpt_correction_T_min 0.1213
_exptl_absorpt_correction_type multi-scan
_exptl_absorpt_process_details '(SADABS; Bruker, 1997)'
_exptl_crystal_colour colorless
_exptl_crystal_density_diffrn 2.105
_exptl_crystal_density_method 'not measured'
_exptl_crystal_description block
_exptl_crystal_F_000 1128
_exptl_crystal_size_max 0.42
_exptl_crystal_size_mid 0.35
_exptl_crystal_size_min 0.34
_refine_diff_density_max 0.554
_refine_diff_density_min -0.577
_refine_ls_extinction_coef 0.00077(5)
_refine_ls_extinction_expression Fc^*^=kFc[1+0.001xFc^2^\l^3^/sin(2\q)]^-1/4^
_refine_ls_extinction_method 'SHELXL97 (Sheldrick, 2008)'
_refine_ls_goodness_of_fit_ref 1.001
_refine_ls_hydrogen_treatment constr
_refine_ls_matrix_type full
_refine_ls_number_parameters 212
_refine_ls_number_reflns 3269
_refine_ls_number_restraints 0
_refine_ls_restrained_S_all 1.001
_refine_ls_R_factor_all 0.1209
_refine_ls_R_factor_gt 0.0437
_refine_ls_shift/su_max 0.001
_refine_ls_shift/su_mean 0.000
_refine_ls_structure_factor_coef Fsqd
_refine_ls_weighting_details 'calc w=1/[\s^2^(Fo^2^)+(0.0103P)^2^+0.0000P] where P=(Fo^2^+2Fc^2^)/3'
_refine_ls_weighting_scheme calc
_refine_ls_wR_factor_gt 0.0632
_refine_ls_wR_factor_ref 0.0713
_reflns_number_gt 1581
_reflns_number_total 3269
_reflns_threshold_expression I>2sigma(I)
_cod_data_source_file kj2169.cif
_cod_data_source_block I
_cod_original_sg_symbol_H-M 'P 21/c'
_cod_database_code 2229734
_cod_database_fobs_code 2229734

loop_
_symmetry_equiv_pos_as_xyz
'x, y, z'
'-x, y+1/2, -z+1/2'
'-x, -y, -z'
'x, -y-1/2, z-1/2'

loop_
_atom_site_type_symbol
_atom_site_label
_atom_site_fract_x
_atom_site_fract_y
_atom_site_fract_z
_atom_site_U_iso_or_equiv
_atom_site_adp_type
_atom_site_calc_flag
_atom_site_refinement_flags
_atom_site_occupancy
_atom_site_disorder_assembly
_atom_site_disorder_group
Br Br1 0.33226(9) 0.40176(3) 0.76997(13) 0.0614(3) Uani d . 1 . .
Br Br2 0.40915(10) 0.52775(3) 0.75108(12) 0.0620(3) Uani d . 1 . .
Br Br3 0.73518(10) 0.56240(3) 0.72387(12) 0.0632(3) Uani d . 1 . .
Br Br4 0.98636(10) 0.47177(3) 0.73227(13) 0.0709(3) Uani d . 1 . .
N N1 0.4471(6) 0.6959(2) 0.6870(8) 0.0456(18) Uani d . 1 . .
H H1A 0.4218 0.7297 0.6773 0.068 Uiso calc R 1 . .
H H1B 0.3755 0.6775 0.7077 0.068 Uiso calc R 1 . .
H H1C 0.4542 0.6848 0.5892 0.068 Uiso calc R 1 . .
O O1 0.8414(6) 0.3298(2) 0.6314(8) 0.0643(18) Uani d . 1 . .
O O2 1.0002(7) 0.3545(2) 0.8847(9) 0.092(2) Uani d . 1 . .
O O3 0.6507(6) 0.30316(19) 0.8975(8) 0.0702(18) Uani d . 1 . .
O O4 0.5049(6) 0.30677(18) 0.6230(8) 0.0567(17) Uani d . 1 . .
O O5 0.7644(6) 0.6848(2) 0.6739(8) 0.081(2) Uani d . 1 . .
H H5 0.6920 0.6850 0.5807 0.097 Uiso calc R 1 . .
O O6 0.2414(7) 0.6457(2) 0.7949(8) 0.095(2) Uani d . 1 . .
H H6 0.2570 0.6592 0.8891 0.114 Uiso calc R 1 . .
C C1 0.8828(10) 0.3586(3) 0.7696(14) 0.051(2) Uani d . 1 . .
C C2 0.5883(10) 0.3264(3) 0.7595(14) 0.044(2) Uani d . 1 . .
C C3 0.7674(8) 0.4002(2) 0.7569(9) 0.0337(19) Uani d . 1 . .
C C4 0.6248(8) 0.3843(3) 0.7589(9) 0.0342(19) Uani d . 1 . .
C C5 0.5202(7) 0.4236(3) 0.7578(9) 0.038(2) Uani d . 1 . .
C C6 0.5502(8) 0.4761(2) 0.7492(9) 0.037(2) Uani d . 1 . .
C C7 0.6908(9) 0.4915(2) 0.7421(10) 0.041(2) Uani d . 1 . .
C C8 0.7971(8) 0.4530(2) 0.7450(10) 0.038(2) Uani d . 1 . .
C C9 0.9453(9) 0.2862(3) 0.6319(12) 0.096(3) Uani d . 1 . .
H H9A 1.0227 0.2988 0.5928 0.145 Uiso calc R 1 . .
H H9B 0.8878 0.2588 0.5563 0.145 Uiso calc R 1 . .
H H9C 0.9927 0.2726 0.7471 0.145 Uiso calc R 1 . .
C C10 0.5970(9) 0.6887(3) 0.8323(10) 0.052(2) Uani d . 1 . .
H H10A 0.5915 0.7038 0.9365 0.062 Uiso calc R 1 . .
H H10B 0.6174 0.6514 0.8525 0.062 Uiso calc R 1 . .
C C11 0.7246(9) 0.7134(3) 0.7971(11) 0.061(3) Uani d . 1 . .
H H11A 0.6954 0.7488 0.7547 0.074 Uiso calc R 1 . .
H H11B 0.8133 0.7158 0.9040 0.074 Uiso calc R 1 . .
C C12 0.1062(10) 0.6179(3) 0.7424(12) 0.087(3) Uani d . 1 . .
H H12A 0.1093 0.5932 0.8306 0.130 Uiso calc R 1 . .
H H12B 0.0927 0.5994 0.6375 0.130 Uiso calc R 1 . .
H H12C 0.0224 0.6417 0.7225 0.130 Uiso calc R 1 . .

loop_
_atom_site_aniso_label
_atom_site_aniso_U_11
_atom_site_aniso_U_22
_atom_site_aniso_U_33
_atom_site_aniso_U_12
_atom_site_aniso_U_13
_atom_site_aniso_U_23
Br1 0.0395(5) 0.0646(5) 0.0851(8) -0.0002(5) 0.0292(5) 0.0080(6)
Br2 0.0537(6) 0.0497(5) 0.0860(8) 0.0231(5) 0.0299(6) 0.0052(5)
Br3 0.0653(6) 0.0307(4) 0.0958(9) -0.0021(5) 0.0328(6) 0.0015(5)
Br4 0.0410(6) 0.0579(5) 0.1211(10) -0.0072(5) 0.0387(6) -0.0055(6)
N1 0.050(5) 0.036(3) 0.052(5) -0.013(3) 0.020(4) -0.010(4)
O1 0.044(4) 0.061(4) 0.078(5) 0.021(3) 0.012(4) -0.019(4)
O2 0.060(5) 0.086(4) 0.092(6) 0.041(4) -0.016(4) -0.030(5)
O3 0.097(5) 0.041(3) 0.050(5) -0.003(3) 0.001(4) 0.011(3)
O4 0.062(4) 0.048(3) 0.053(5) -0.022(3) 0.014(4) -0.006(3)
O5 0.049(4) 0.097(5) 0.093(6) 0.017(4) 0.023(4) 0.017(4)
O6 0.082(5) 0.139(5) 0.076(5) -0.057(5) 0.042(4) -0.023(4)
C1 0.037(6) 0.037(5) 0.064(8) -0.002(5) 0.002(6) -0.010(5)
C2 0.035(6) 0.030(5) 0.066(8) -0.003(4) 0.018(6) -0.004(5)
C3 0.021(4) 0.031(4) 0.046(6) 0.008(4) 0.008(4) -0.001(4)
C4 0.031(5) 0.035(4) 0.031(6) 0.006(4) 0.004(4) 0.003(4)
C5 0.027(5) 0.045(4) 0.042(6) -0.005(4) 0.012(4) 0.001(4)
C6 0.038(5) 0.025(4) 0.048(6) 0.004(4) 0.014(4) -0.002(4)
C7 0.044(5) 0.025(4) 0.053(6) 0.006(4) 0.019(5) 0.010(4)
C8 0.025(5) 0.038(4) 0.044(6) -0.001(4) 0.005(4) -0.002(4)
C9 0.078(7) 0.082(7) 0.114(9) 0.044(6) 0.019(7) -0.041(6)
C10 0.067(7) 0.033(4) 0.052(7) 0.010(5) 0.019(6) 0.005(5)
C11 0.039(6) 0.066(6) 0.070(8) 0.006(5) 0.010(5) 0.004(5)
C12 0.067(7) 0.092(7) 0.113(10) -0.023(6) 0.047(7) -0.027(7)

loop_
_atom_type_symbol
_atom_type_description
_atom_type_scat_dispersion_real
_atom_type_scat_dispersion_imag
_atom_type_scat_source
C C 0.0033 0.0016 'International Tables Vol C Tables 4.2.6.8 and 6.1.1.4'
H H 0.0000 0.0000 'International Tables Vol C Tables 4.2.6.8 and 6.1.1.4'
N N 0.0061 0.0033 'International Tables Vol C Tables 4.2.6.8 and 6.1.1.4'
O O 0.0106 0.0060 'International Tables Vol C Tables 4.2.6.8 and 6.1.1.4'
Br Br -0.2901 2.4595 'International Tables Vol C Tables 4.2.6.8 and 6.1.1.4'

loop_
_geom_angle_atom_site_label_1
_geom_angle_atom_site_label_2
_geom_angle_atom_site_label_3
_geom_angle_site_symmetry_1
_geom_angle_site_symmetry_3
_geom_angle
_geom_angle_publ_flag
C10 N1 H1A . . 109.5 ?
C10 N1 H1B . . 109.5 ?
H1A N1 H1B . . 109.5 ?
C10 N1 H1C . . 109.5 ?
H1A N1 H1C . . 109.5 ?
H1B N1 H1C . . 109.5 ?
C1 O1 C9 . . 116.4(6) ?
C11 O5 H5 . . 109.5 ?
C12 O6 H6 . . 109.5 ?
O2 C1 O1 . . 123.9(8) ?
O2 C1 C3 . . 124.3(9) ?
O1 C1 C3 . . 111.7(8) ?
O4 C2 O3 . . 126.1(7) ?
O4 C2 C4 . . 117.6(9) ?
O3 C2 C4 . . 116.2(8) ?
C8 C3 C4 . . 119.9(6) ?
C8 C3 C1 . . 122.2(6) ?
C4 C3 C1 . . 117.9(6) ?
C5 C4 C3 . . 117.8(6) ?
C5 C4 C2 . . 122.3(6) ?
C3 C4 C2 . . 119.9(6) ?
C6 C5 C4 . . 122.4(6) ?
C6 C5 Br1 . . 120.2(5) ?
C4 C5 Br1 . . 117.4(5) ?
C5 C6 C7 . . 119.4(6) ?
C5 C6 Br2 . . 121.5(5) ?
C7 C6 Br2 . . 119.2(5) ?
C8 C7 C6 . . 119.0(5) ?
C8 C7 Br3 . . 119.9(5) ?
C6 C7 Br3 . . 121.1(5) ?
C3 C8 C7 . . 121.5(6) ?
C3 C8 Br4 . . 118.1(5) ?
C7 C8 Br4 . . 120.5(5) ?
O1 C9 H9A . . 109.5 ?
O1 C9 H9B . . 109.5 ?
H9A C9 H9B . . 109.5 ?
O1 C9 H9C . . 109.5 ?
H9A C9 H9C . . 109.5 ?
H9B C9 H9C . . 109.5 ?
C11 C10 N1 . . 112.3(6) ?
C11 C10 H10A . . 109.2 ?
N1 C10 H10A . . 109.2 ?
C11 C10 H10B . . 109.2 ?
N1 C10 H10B . . 109.2 ?
H10A C10 H10B . . 107.9 ?
O5 C11 C10 . . 112.3(6) ?
O5 C11 H11A . . 109.1 ?
C10 C11 H11A . . 109.1 ?
O5 C11 H11B . . 109.1 ?
C10 C11 H11B . . 109.1 ?
H11A C11 H11B . . 107.9 ?
O6 C12 H12A . . 109.5 ?
O6 C12 H12B . . 109.5 ?
H12A C12 H12B . . 109.5 ?
O6 C12 H12C . . 109.5 ?
H12A C12 H12C . . 109.5 ?
H12B C12 H12C . . 109.5 ?

loop_
_geom_bond_atom_site_label_1
_geom_bond_atom_site_label_2
_geom_bond_site_symmetry_2
_geom_bond_distance
_geom_bond_publ_flag
Br1 C5 . 1.894(6) ?
Br2 C6 . 1.875(6) ?
Br3 C7 . 1.872(6) ?
Br4 C8 . 1.888(6) ?
N1 C10 . 1.489(8) ?
N1 H1A . 0.8900 ?
N1 H1B . 0.8900 ?
N1 H1C . 0.8900 ?
O1 C1 . 1.298(9) ?
O1 C9 . 1.480(7) ?
O2 C1 . 1.166(9) ?
O3 C2 . 1.232(9) ?
O4 C2 . 1.223(9) ?
O5 C11 . 1.420(8) ?
O5 H5 . 0.8200 ?
O6 C12 . 1.377(8) ?
O6 H6 . 0.8200 ?
C1 C3 . 1.493(9) ?
C2 C4 . 1.514(9) ?
C3 C8 . 1.384(8) ?
C3 C4 . 1.410(8) ?
C4 C5 . 1.402(8) ?
C5 C6 . 1.376(8) ?
C6 C7 . 1.404(8) ?
C7 C8 . 1.397(8) ?
C9 H9A . 0.9600 ?
C9 H9B . 0.9600 ?
C9 H9C . 0.9600 ?
C10 C11 . 1.481(8) ?
C10 H10A . 0.9700 ?
C10 H10B . 0.9700 ?
C11 H11A . 0.9700 ?
C11 H11B . 0.9700 ?
C12 H12A . 0.9600 ?
C12 H12B . 0.9600 ?
C12 H12C . 0.9600 ?

loop_
_geom_hbond_atom_site_label_D
_geom_hbond_atom_site_label_H
_geom_hbond_atom_site_label_A
_geom_hbond_site_symmetry_A
_geom_hbond_distance_DH
_geom_hbond_distance_HA
_geom_hbond_distance_DA
_geom_hbond_angle_DHA
N1 H1A O3 2_656 0.89 2.01 2.885(7) 168
N1 H1B O6 . 0.89 1.86 2.740(7) 168
N1 H1C O4 3_666 0.89 1.96 2.789(8) 154
O5 H5 O4 3_666 0.82 2.00 2.813(8) 169
O6 H6 O3 3_667 0.82 1.92 2.714(8) 163

loop_
_geom_torsion_atom_site_label_1
_geom_torsion_atom_site_label_2
_geom_torsion_atom_site_label_3
_geom_torsion_atom_site_label_4
_geom_torsion_site_symmetry_1
_geom_torsion_site_symmetry_2
_geom_torsion_site_symmetry_3
_geom_torsion_site_symmetry_4
_geom_torsion
_geom_torsion_publ_flag
C9 O1 C1 O2 . . . . 6.2(13) ?
C9 O1 C1 C3 . . . . -178.2(6) ?
O2 C1 C3 C8 . . . . 63.9(13) ?
O1 C1 C3 C8 . . . . -111.7(8) ?
O2 C1 C3 C4 . . . . -115.6(10) ?
O1 C1 C3 C4 . . . . 68.9(9) ?
C8 C3 C4 C5 . . . . -3.3(11) ?
C1 C3 C4 C5 . . . . 176.1(7) ?
C8 C3 C4 C2 . . . . 175.8(8) ?
C1 C3 C4 C2 . . . . -4.7(11) ?
O4 C2 C4 C5 . . . . 77.2(10) ?
O3 C2 C4 C5 . . . . -105.4(9) ?
O4 C2 C4 C3 . . . . -101.9(9) ?
O3 C2 C4 C3 . . . . 75.5(10) ?
C3 C4 C5 C6 . . . . 2.2(11) ?
C2 C4 C5 C6 . . . . -176.9(8) ?
C3 C4 C5 Br1 . . . . -177.5(5) ?
C2 C4 C5 Br1 . . . . 3.4(10) ?
C4 C5 C6 C7 . . . . -0.4(11) ?
Br1 C5 C6 C7 . . . . 179.3(5) ?
C4 C5 C6 Br2 . . . . -179.1(5) ?
Br1 C5 C6 Br2 . . . . 0.5(9) ?
C5 C6 C7 C8 . . . . -0.4(11) ?
Br2 C6 C7 C8 . . . . 178.4(6) ?
C5 C6 C7 Br3 . . . . 178.2(6) ?
Br2 C6 C7 Br3 . . . . -3.0(9) ?
C4 C3 C8 C7 . . . . 2.7(12) ?
C1 C3 C8 C7 . . . . -176.7(7) ?
C4 C3 C8 Br4 . . . . -177.1(5) ?
C1 C3 C8 Br4 . . . . 3.4(11) ?
C6 C7 C8 C3 . . . . -0.8(12) ?
Br3 C7 C8 C3 . . . . -179.5(6) ?
C6 C7 C8 Br4 . . . . 179.0(5) ?
Br3 C7 C8 Br4 . . . . 0.4(9) ?
N1 C10 C11 O5 . . . . -73.5(8) ?

loop_
_cod_related_entry_id
_cod_related_entry_database
_cod_related_entry_code
1 ChemSpider 30656592
